data_2203441
loop_
_publ_author_name
'Kazak, Canan'
'Yazicilar, Turan K.'
'Yilmaz, Veysel T.'

_publ_section_title
;
 <i>trans</i>-Tetraaquabis(<i>p</i>-nitrobenzoxasulfamato)cobalt(II)
;
_journal_issue 4
_journal_name_full 'Acta Crystallographica Section E'
_journal_page_first m452
_journal_page_last m454
_journal_paper_doi 10.1107/S1600536804006336
_journal_volume 60
_journal_year 2004
_chemical_formula_iupac '[Co (C6 H3 N2 O5 S)2 (H2 O)4]'
_chemical_formula_moiety 'C12 H14 Co N4 O14 S2'
_chemical_formula_sum 'C12 H14 Co N4 O14 S2'
_chemical_formula_weight 561.32
_chemical_name_systematic
;
trans-Tetraaquabis(p-nitrobenzoxasulfamato)cobalt(II)
;
_space_group_IT_number 2
_symmetry_cell_setting triclinic
_symmetry_space_group_name_Hall '-P 1'
_symmetry_space_group_name_H-M 'P -1'
_atom_sites_solution_hydrogens geom
_atom_sites_solution_primary direct
_atom_sites_solution_secondary difmap
_audit_creation_method SHELXL-97
_cell_angle_alpha 88.760(11)
_cell_angle_beta 77.191(10)
_cell_angle_gamma 62.442(9)
_cell_formula_units_Z 1
_cell_length_a 7.2079(9)
_cell_length_b 7.3251(10)
_cell_length_c 10.4032(14)
_cell_measurement_reflns_used 11439
_cell_measurement_temperature 293(2)
_cell_measurement_theta_max 25.18
_cell_measurement_theta_min 2.02
_cell_volume 472.75(12)
_computing_cell_refinement X-AREA
_computing_data_collection 'X-AREA (Stoe & Cie, 2002)'
_computing_data_reduction 'X-RED (Stoe & Cie, 2002)'
_computing_molecular_graphics 'ORTEP-3 (Farrugia, 1997)'
_computing_publication_material 'WinGX (Farrugia, 1999)'
_computing_structure_refinement 'SHELXL97 (Sheldrick, 1997)'
_computing_structure_solution 'SHELXS97 (Sheldrick, 1997)'
_diffrn_ambient_temperature 293(2)
_diffrn_detector_area_resol_mean 6.67
_diffrn_measured_fraction_theta_full 0.984
_diffrn_measured_fraction_theta_max 0.984
_diffrn_measurement_device_type 'Stoe IPDS-II'
_diffrn_measurement_method 'rotation method'
_diffrn_radiation_monochromator graphite
_diffrn_radiation_source 'fine-focus sealed tube'
_diffrn_radiation_type MoK\a
_diffrn_radiation_wavelength 0.71073
_diffrn_reflns_av_R_equivalents 0.0640
_diffrn_reflns_av_sigmaI/netI 0.0420
_diffrn_reflns_limit_h_max 8
_diffrn_reflns_limit_h_min -8
_diffrn_reflns_limit_k_max 8
_diffrn_reflns_limit_k_min -8
_diffrn_reflns_limit_l_max 12
_diffrn_reflns_limit_l_min -12
_diffrn_reflns_number 5264
_diffrn_reflns_theta_full 25.02
_diffrn_reflns_theta_max 25.02
_diffrn_reflns_theta_min 2.02
_diffrn_standards_decay_% 0
_diffrn_standards_interval_count 0
_diffrn_standards_number 0
_exptl_absorpt_coefficient_mu 1.217
_exptl_absorpt_correction_T_max 0.885
_exptl_absorpt_correction_T_min 0.563
_exptl_absorpt_correction_type integration
_exptl_absorpt_process_details '(X-RED; Stoe & Cie, 2002)'
_exptl_crystal_colour brown
_exptl_crystal_density_diffrn 1.972
_exptl_crystal_density_method 'not measured'
_exptl_crystal_description prismatic
_exptl_crystal_F_000 285
_exptl_crystal_size_max 0.5
_exptl_crystal_size_mid 0.4
_exptl_crystal_size_min 0.1
_refine_diff_density_max 0.932
_refine_diff_density_min -0.673
_refine_ls_extinction_method none
_refine_ls_goodness_of_fit_ref 1.053
_refine_ls_hydrogen_treatment mixed
_refine_ls_matrix_type full
_refine_ls_number_parameters 167
_refine_ls_number_reflns 1647
_refine_ls_number_restraints 4
_refine_ls_restrained_S_all 1.055
_refine_ls_R_factor_all 0.0382
_refine_ls_R_factor_gt 0.0374
_refine_ls_shift/su_max 0.001
_refine_ls_shift/su_mean 0.000
_refine_ls_structure_factor_coef Fsqd
_refine_ls_weighting_details 'calc w=1/[\s^2^(Fo^2^)+(0.0729P)^2^+0.0979P] where P=(Fo^2^+2Fc^2^)/3'
_refine_ls_weighting_scheme calc
_refine_ls_wR_factor_gt 0.0995
_refine_ls_wR_factor_ref 0.1004
_reflns_number_gt 1571
_reflns_number_total 1647
_reflns_threshold_expression I>2\s(I)
_cod_data_source_file hb6026.cif
_cod_data_source_block I
_cod_original_cell_volume 472.75(11)
_cod_database_code 2203441
_cod_database_fobs_code 2203441

loop_
_symmetry_equiv_pos_as_xyz
'x, y, z'
'-x, -y, -z'

loop_
_atom_site_label
_atom_site_fract_x
_atom_site_fract_y
_atom_site_fract_z
_atom_site_U_iso_or_equiv
_atom_site_adp_type
_atom_site_calc_flag
_atom_site_refinement_flags
_atom_site_occupancy
_atom_site_type_symbol
Co1 0.0000 0.0000 0.0000 0.02352(19) Uani d S 1 Co
S1 0.20322(9) 0.18184(8) 0.18616(5) 0.0274(2) Uani d . 1 S
N1 0.0182(3) 0.1215(3) 0.18206(16) 0.0280(4) Uani d . 1 N
N2 -0.4760(3) 0.3635(3) 0.69980(18) 0.0357(5) Uani d . 1 N
O1W 0.3165(3) -0.2299(3) -0.02973(16) 0.0369(4) Uani d D 1 O
O2W 0.0879(3) 0.2032(3) -0.10933(16) 0.0391(4) Uani d D 1 O
O1 0.1910(3) 0.3544(3) 0.11558(19) 0.0452(4) Uani d . 1 O
O2 0.4131(3) 0.0073(3) 0.15810(18) 0.0411(4) Uani d . 1 O
O3 0.1385(3) 0.2544(3) 0.34345(16) 0.0403(4) Uani d . 1 O
O4 -0.6546(3) 0.3721(3) 0.72894(16) 0.0463(5) Uani d . 1 O
O5 -0.4080(4) 0.4261(3) 0.77740(17) 0.0502(5) Uani d . 1 O
C1 -0.1129(4) 0.1621(3) 0.30800(19) 0.0260(4) Uani d . 1 C
C2 -0.0459(4) 0.2394(3) 0.4011(2) 0.0292(5) Uani d . 1 C
C3 -0.1545(4) 0.3006(3) 0.5306(2) 0.0319(5) Uani d . 1 C
H3 -0.1061 0.3514 0.5898 0.038 Uiso calc R 1 H
C4 -0.3414(4) 0.2821(3) 0.5679(2) 0.0303(5) Uani d . 1 C
C5 -0.4132(4) 0.2036(3) 0.4808(2) 0.0318(5) Uani d . 1 C
H5 -0.5392 0.1930 0.5101 0.038 Uiso calc R 1 H
C6 -0.2979(4) 0.1409(4) 0.3505(2) 0.0304(5) Uani d . 1 C
H6 -0.3437 0.0854 0.2923 0.037 Uiso calc R 1 H
H1A 0.393(6) -0.342(4) -0.085(3) 0.067(10) Uiso d D 1 H
H1B 0.418(6) -0.255(7) 0.012(4) 0.098(15) Uiso d D 1 H
H2A 0.218(3) 0.184(6) -0.126(3) 0.066(11) Uiso d D 1 H
H2B -0.011(5) 0.325(4) -0.114(4) 0.081(13) Uiso d D 1 H

loop_
_atom_site_aniso_label
_atom_site_aniso_U_11
_atom_site_aniso_U_22
_atom_site_aniso_U_33
_atom_site_aniso_U_12
_atom_site_aniso_U_13
_atom_site_aniso_U_23
Co1 0.0223(3) 0.0253(3) 0.0259(3) -0.0138(2) -0.00520(17) 0.00219(16)
S1 0.0261(4) 0.0308(3) 0.0319(3) -0.0185(3) -0.0076(2) 0.0030(2)
N1 0.0275(10) 0.0331(9) 0.0296(9) -0.0197(8) -0.0054(7) 0.0005(7)
N2 0.0399(13) 0.0266(9) 0.0312(9) -0.0106(9) -0.0027(8) 0.0046(7)
O1W 0.0271(9) 0.0391(9) 0.0399(9) -0.0108(8) -0.0093(7) -0.0050(7)
O2W 0.0444(11) 0.0380(9) 0.0411(9) -0.0269(9) -0.0044(7) 0.0058(7)
O1 0.0504(12) 0.0426(9) 0.0596(11) -0.0331(9) -0.0205(9) 0.0174(8)
O2 0.0267(10) 0.0418(10) 0.0536(10) -0.0153(8) -0.0084(8) 0.0003(7)
O3 0.0382(10) 0.0605(11) 0.0342(8) -0.0347(9) -0.0037(7) -0.0065(7)
O4 0.0386(11) 0.0457(10) 0.0425(9) -0.0158(8) 0.0033(8) 0.0072(7)
O5 0.0569(13) 0.0545(11) 0.0329(9) -0.0230(10) -0.0053(8) -0.0078(8)
C1 0.0285(12) 0.0226(9) 0.0281(9) -0.0128(9) -0.0072(8) 0.0034(7)
C2 0.0285(12) 0.0297(10) 0.0334(10) -0.0166(9) -0.0086(8) 0.0041(8)
C3 0.0365(13) 0.0325(11) 0.0298(10) -0.0178(10) -0.0099(9) -0.0001(8)
C4 0.0337(12) 0.0243(10) 0.0292(10) -0.0118(9) -0.0047(8) 0.0041(8)
C5 0.0304(12) 0.0297(10) 0.0372(11) -0.0172(9) -0.0048(9) 0.0058(8)
C6 0.0290(13) 0.0328(11) 0.0346(11) -0.0185(10) -0.0079(9) 0.0011(8)

loop_
_atom_type_symbol
_atom_type_description
_atom_type_scat_dispersion_real
_atom_type_scat_dispersion_imag
_atom_type_scat_source
C C 0.0033 0.0016 'International Tables Vol C Tables 4.2.6.8 and 6.1.1.4'
H H 0.0000 0.0000 'International Tables Vol C Tables 4.2.6.8 and 6.1.1.4'
N N 0.0061 0.0033 'International Tables Vol C Tables 4.2.6.8 and 6.1.1.4'
O O 0.0106 0.0060 'International Tables Vol C Tables 4.2.6.8 and 6.1.1.4'
S S 0.1246 0.1234 'International Tables Vol C Tables 4.2.6.8 and 6.1.1.4'
Co Co 0.3494 0.9721 'International Tables Vol C Tables 4.2.6.8 and 6.1.1.4'

loop_
_geom_angle_atom_site_label_1
_geom_angle_atom_site_label_2
_geom_angle_atom_site_label_3
_geom_angle_site_symmetry_1
_geom_angle_site_symmetry_3
_geom_angle
_geom_angle_publ_flag
O1W Co1 O1W . 2 180.00(17) ?
O1W Co1 O2W . . 92.89(8) yes
O1W Co1 O2W 2 . 87.11(8) yes
O1W Co1 O2W . 2 87.11(8) ?
O1W Co1 O2W 2 2 92.89(8) ?
O2W Co1 O2W . 2 180.00(13) ?
O1W Co1 N1 . 2 89.05(7) ?
O1W Co1 N1 2 2 90.95(7) ?
O2W Co1 N1 . 2 88.45(7) ?
O2W Co1 N1 2 2 91.55(7) ?
O1W Co1 N1 . . 90.95(7) yes
O1W Co1 N1 2 . 89.05(7) yes
O2W Co1 N1 . . 91.55(7) yes
O2W Co1 N1 2 . 88.45(7) yes
N1 Co1 N1 2 . 180.00(4) ?
O1 S1 O2 . . 113.98(12) ?
O1 S1 N1 . . 114.63(11) ?
O2 S1 N1 . . 112.83(10) ?
O1 S1 O3 . . 107.65(11) ?
O2 S1 O3 . . 107.14(11) ?
N1 S1 O3 . . 99.09(9) ?
C1 N1 S1 . . 108.29(14) ?
C1 N1 Co1 . . 130.21(15) ?
S1 N1 Co1 . . 121.50(10) ?
O5 N2 O4 . . 122.6(2) ?
O5 N2 C4 . . 118.1(2) ?
O4 N2 C4 . . 119.3(2) ?
Co1 O1W H1A . . 132(3) ?
Co1 O1W H1B . . 133(3) ?
H1A O1W H1B . . 95(4) ?
Co1 O2W H2A . . 121(3) ?
Co1 O2W H2B . . 118(3) ?
H2A O2W H2B . . 118(4) ?
C2 O3 S1 . . 108.07(13) ?
N1 C1 C6 . . 128.66(19) ?
N1 C1 C2 . . 113.05(19) ?
C6 C1 C2 . . 118.27(19) ?
C3 C2 O3 . . 124.28(19) ?
C3 C2 C1 . . 124.2(2) ?
O3 C2 C1 . . 111.46(18) ?
C2 C3 C4 . . 115.60(19) ?
C2 C3 H3 . . 122.2 ?
C4 C3 H3 . . 122.2 ?
C3 C4 C5 . . 122.7(2) ?
C3 C4 N2 . . 118.6(2) ?
C5 C4 N2 . . 118.6(2) ?
C6 C5 C4 . . 120.2(2) ?
C6 C5 H5 . . 119.9 ?
C4 C5 H5 . . 119.9 ?
C5 C6 C1 . . 119.0(2) ?
C5 C6 H6 . . 120.5 ?
C1 C6 H6 . . 120.5 ?

loop_
_geom_bond_atom_site_label_1
_geom_bond_atom_site_label_2
_geom_bond_site_symmetry_2
_geom_bond_distance
_geom_bond_publ_flag
Co1 O1W . 2.0713(18) yes
Co1 O1W 2 2.0713(18) ?
Co1 O2W . 2.0951(16) yes
Co1 O2W 2 2.0951(16) ?
Co1 N1 2 2.1653(16) ?
Co1 N1 . 2.1653(16) yes
S1 O1 . 1.4251(18) ?
S1 O2 . 1.428(2) ?
S1 N1 . 1.5958(18) ?
S1 O3 . 1.6270(16) ?
N1 C1 . 1.381(3) ?
N2 O5 . 1.225(3) ?
N2 O4 . 1.227(3) ?
N2 C4 . 1.445(3) ?
O1W H1A . 0.876(18) ?
O1W H1B . 0.88(5) ?
O2W H2A . 0.860(19) ?
O2W H2B . 0.857(19) ?
O3 C2 . 1.385(3) ?
C1 C6 . 1.388(3) ?
C1 C2 . 1.405(3) ?
C2 C3 . 1.364(3) ?
C3 C4 . 1.385(3) ?
C3 H3 . 0.9300 ?
C4 C5 . 1.388(3) ?
C5 C6 . 1.383(3) ?
C5 H5 . 0.9300 ?
C6 H6 . 0.9300 ?

loop_
_geom_hbond_atom_site_label_D
_geom_hbond_atom_site_label_H
_geom_hbond_atom_site_label_A
_geom_hbond_site_symmetry_A
_geom_hbond_distance_DH
_geom_hbond_distance_HA
_geom_hbond_distance_DA
_geom_hbond_angle_DHA
O1W H1A O5 1_644 0.88(3) 1.99(3) 2.853(2) 171(4)
O1W H1B O2 . 0.88(5) 2.46(4) 3.031(2) 123(3)
O1W H1B O1 2_655 0.88(5) 2.59(5) 3.141(3) 121(3)
O1W H1B O5 2_556 0.88(5) 2.50(4) 3.020(3) 118(4)
O2W H2A O4 1_654 0.86(3) 2.34(3) 2.908(2) 124(3)
O2W H2A O2 2_655 0.86(3) 2.31(3) 3.109(3) 156(3)
O2W H2B O1 2_565 0.86(3) 2.09(3) 2.927(3) 164(4)

loop_
_geom_torsion_atom_site_label_1
_geom_torsion_atom_site_label_2
_geom_torsion_atom_site_label_3
_geom_torsion_atom_site_label_4
_geom_torsion_site_symmetry_1
_geom_torsion
O1 S1 N1 C1 . -112.54(16)
O2 S1 N1 C1 . 114.77(16)
O3 S1 N1 C1 . 1.74(16)
O1 S1 N1 Co1 . 67.14(15)
O2 S1 N1 Co1 . -65.55(14)
O3 S1 N1 Co1 . -178.58(11)
O1W Co1 N1 C1 . -126.65(19)
O1W Co1 N1 C1 2 53.35(19)
O2W Co1 N1 C1 . 140.43(19)
O2W Co1 N1 C1 2 -39.57(19)
O1W Co1 N1 S1 . 53.74(12)
O1W Co1 N1 S1 2 -126.25(12)
O2W Co1 N1 S1 . -39.17(12)
O2W Co1 N1 S1 2 140.83(12)
O1 S1 O3 C2 . 117.53(17)
O2 S1 O3 C2 . -119.48(16)
N1 S1 O3 C2 . -2.07(17)
S1 N1 C1 C6 . 177.46(19)
Co1 N1 C1 C6 . -2.2(3)
S1 N1 C1 C2 . -0.9(2)
Co1 N1 C1 C2 . 179.45(14)
S1 O3 C2 C3 . -175.52(19)
S1 O3 C2 C1 . 1.7(2)
N1 C1 C2 C3 . 176.7(2)
C6 C1 C2 C3 . -1.9(3)
N1 C1 C2 O3 . -0.6(3)
C6 C1 C2 O3 . -179.12(19)
O3 C2 C3 C4 . 177.0(2)
C1 C2 C3 C4 . 0.1(3)
C2 C3 C4 C5 . 1.0(3)
C2 C3 C4 N2 . -173.76(18)
O5 N2 C4 C3 . -7.4(3)
O4 N2 C4 C3 . 170.9(2)
O5 N2 C4 C5 . 177.6(2)
O4 N2 C4 C5 . -4.1(3)
C3 C4 C5 C6 . -0.4(3)
N2 C4 C5 C6 . 174.40(19)
C4 C5 C6 C1 . -1.4(3)
N1 C1 C6 C5 . -175.9(2)
C2 C1 C6 C5 . 2.4(3)
